data_7040292
loop_
_publ_author_name
'Bellham, Peter'
'Anker, Mathew D.'
'Hill, Michael S.'
'Kociok-K\"ohn, Gabriele'
'Mahon, Mary F.'

_publ_section_title
;
 The significance of secondary interactions during alkaline earth-promoted
 dehydrogenation of dialkylamine-boranes.
;
_journal_issue 35
_journal_name_full 'Dalton transactions (Cambridge, England : 2003)'
_journal_page_first 13969
_journal_page_last 13978
_journal_paper_doi 10.1039/c6dt03185d
_journal_volume 45
_journal_year 2016
_chemical_formula_moiety 'C37 H62 B Mg N3, C6 H6'
_chemical_formula_sum 'C43 H68 B Mg N3'
_chemical_formula_weight 662.12
_chemical_name_systematic 'Compound 13'
_space_group_crystal_system orthorhombic
_space_group_IT_number 61
_space_group_name_Hall '-P 2ac 2ab'
_space_group_name_H-M_alt 'P b c a'
_symmetry_space_group_name_Hall '-P 2ac 2ab'
_symmetry_space_group_name_H-M 'P b c a'
_atom_sites_solution_hydrogens mixed
_atom_sites_solution_primary direct
_audit_creation_date 2016-06-27
_audit_creation_method
;
Olex2 1.2
(compiled 2016.02.19 svn.r3266 for OlexSys, GUI svn.r5155)
;
_audit_update_record
;
2016-06-29 deposited with the CCDC.
2016-08-11 downloaded from the CCDC.
;
_cell_angle_alpha 90
_cell_angle_beta 90
_cell_angle_gamma 90
_cell_formula_units_Z 8
_cell_length_a 18.6055(4)
_cell_length_b 19.4729(4)
_cell_length_c 22.3867(5)
_cell_measurement_reflns_used 6077
_cell_measurement_temperature 173(2)
_cell_measurement_theta_max 29.6270
_cell_measurement_theta_min 3.6340
_cell_volume 8110.8(3)
_computing_cell_refinement
;
CrysAlisPro, Agilent Technologies,
Version 1.171.37.33 (release 27-03-2014 CrysAlis171 .NET)
(compiled Mar 27 2014,17:12:48)
;
_computing_data_collection
;
CrysAlisPro, Agilent Technologies,
Version 1.171.37.33 (release 27-03-2014 CrysAlis171 .NET)
(compiled Mar 27 2014,17:12:48)
;
_computing_data_reduction
;
CrysAlisPro, Agilent Technologies,
Version 1.171.37.33 (release 27-03-2014 CrysAlis171 .NET)
(compiled Mar 27 2014,17:12:48)
;
_computing_molecular_graphics 'Olex2 (Dolomanov et al., 2009)'
_computing_publication_material 'Olex2 (Dolomanov et al., 2009)'
_computing_structure_refinement 'ShelXL (Sheldrick, 2015)'
_computing_structure_solution 'SHELXS-97 (Sheldrick 1990)'
_diffrn_ambient_temperature 173.15
_diffrn_detector_area_resol_mean 16.1468
_diffrn_detector_type EosS2
_diffrn_measured_fraction_theta_full 0.998
_diffrn_measured_fraction_theta_max 0.998
_diffrn_measurement_device 'four-circle diffractometer'
_diffrn_measurement_device_type 'New Xcalibur, EosS2'
_diffrn_measurement_method '\w scans'
_diffrn_radiation_type MoK\a
_diffrn_radiation_wavelength 0.71073
_diffrn_reflns_av_R_equivalents 0.0284
_diffrn_reflns_av_unetI/netI 0.0397
_diffrn_reflns_Laue_measured_fraction_full 0.998
_diffrn_reflns_Laue_measured_fraction_max 0.998
_diffrn_reflns_limit_h_max 24
_diffrn_reflns_limit_h_min -23
_diffrn_reflns_limit_k_max 13
_diffrn_reflns_limit_k_min -25
_diffrn_reflns_limit_l_max 18
_diffrn_reflns_limit_l_min -29
_diffrn_reflns_number 25897
_diffrn_reflns_point_group_measured_fraction_full 0.998
_diffrn_reflns_point_group_measured_fraction_max 0.998
_diffrn_reflns_theta_full 25.242
_diffrn_reflns_theta_max 27.480
_diffrn_reflns_theta_min 3.440
_exptl_absorpt_coefficient_mu 0.076
_exptl_absorpt_correction_T_max 0.999
_exptl_absorpt_correction_T_min 0.998
_exptl_absorpt_correction_type analytical
_exptl_absorpt_process_details
;
CrysAlisPro, Agilent Technologies,
Version 1.171.37.33 (release 27-03-2014 CrysAlis171 .NET)
(compiled Mar 27 2014,17:12:48)
Analytical numeric absorption correction using a multifaceted crystal
based on expressions derived by R.C. Clark & J.S. Reid.
(Clark, R. C. & Reid, J. S. (1995). Acta Cryst. A51, 887-897)
;
_exptl_crystal_colour colorless
_exptl_crystal_density_diffrn 1.084
_exptl_crystal_density_method 'not measured'
_exptl_crystal_description block
_exptl_crystal_F_000 2912
_exptl_crystal_size_max 0.4075
_exptl_crystal_size_mid 0.2017
_exptl_crystal_size_min 0.1906
_refine_diff_density_max 0.273
_refine_diff_density_min -0.222
_refine_diff_density_rms 0.038
_refine_ls_extinction_method none
_refine_ls_goodness_of_fit_ref 1.017
_refine_ls_hydrogen_treatment mixed
_refine_ls_matrix_type full
_refine_ls_number_parameters 502
_refine_ls_number_reflns 9277
_refine_ls_number_restraints 12
_refine_ls_restrained_S_all 1.016
_refine_ls_R_factor_all 0.0714
_refine_ls_R_factor_gt 0.0433
_refine_ls_shift/su_max 0.001
_refine_ls_shift/su_mean 0.000
_refine_ls_structure_factor_coef Fsqd
_refine_ls_weighting_details 'w=1/[\s^2^(Fo^2^)+(0.0486P)^2^+2.0193P] where P=(Fo^2^+2Fc^2^)/3'
_refine_ls_weighting_scheme calc
_refine_ls_wR_factor_gt 0.0989
_refine_ls_wR_factor_ref 0.1135
_reflns_Friedel_coverage 0.000
_reflns_number_gt 6621
_reflns_number_total 9277
_reflns_threshold_expression 'I > 2\s(I)'
_cod_data_source_file c6dt03185d2.cif
_cod_data_source_block e15msh5
_cod_depositor_comments 'Adding full bibliography for 7040289--7040292.cif.'
_cod_database_code 7040292
_shelxl_version_number 2014-3
_shelx_space_group_comment
;
The symmetry employed for this shelxl refinement is uniquely defined
by the following loop, which should always be used as a source of
symmetry information in preference to the above space-group names.
They are only intended as comments.
;

loop_
_space_group_symop_operation_xyz
'x, y, z'
'-x+1/2, -y, z+1/2'
'x+1/2, -y+1/2, -z'
'-x, y+1/2, -z+1/2'
'-x, -y, -z'
'x-1/2, y, -z-1/2'
'-x-1/2, y-1/2, z'
'x, -y-1/2, z-1/2'

loop_
_atom_site_label
_atom_site_type_symbol
_atom_site_fract_x
_atom_site_fract_y
_atom_site_fract_z
_atom_site_U_iso_or_equiv
_atom_site_adp_type
_atom_site_occupancy
_atom_site_site_symmetry_order
_atom_site_calc_flag
_atom_site_refinement_flags_posn
_atom_site_refinement_flags_occupancy
_atom_site_disorder_assembly
_atom_site_disorder_group
Mg1 Mg 0.39381(2) 0.11429(2) 0.67783(2) 0.02098(11) Uani 1 1 d . . . .
N1 N 0.34085(6) 0.15947(6) 0.60868(5) 0.0197(2) Uani 1 1 d . . . .
N2 N 0.36722(6) 0.18603(5) 0.74006(5) 0.0182(2) Uani 1 1 d . . . .
N3 N 0.42269(7) 0.01158(6) 0.68994(6) 0.0342(3) Uani 1 1 d . . . .
C1 C 0.26012(9) 0.22333(8) 0.50135(6) 0.0328(3) Uani 1 1 d . . . .
H1A H 0.2355 0.2540 0.4733 0.049 Uiso 1 1 calc GR . . .
H1B H 0.2331 0.1803 0.5049 0.049 Uiso 1 1 calc GR . . .
H1C H 0.3086 0.2135 0.4866 0.049 Uiso 1 1 calc GR . . .
C2 C 0.30085(9) 0.32855(8) 0.55230(7) 0.0357(4) Uani 1 1 d . . . .
H2A H 0.3511 0.3217 0.5404 0.054 Uiso 1 1 calc GR . . .
H2B H 0.2991 0.3555 0.5892 0.054 Uiso 1 1 calc GR . . .
H2C H 0.2752 0.3531 0.5206 0.054 Uiso 1 1 calc GR . . .
C3 C 0.18683(8) 0.27000(9) 0.58326(7) 0.0376(4) Uani 1 1 d . . . .
H3A H 0.1867 0.2966 0.6204 0.056 Uiso 1 1 calc GR . . .
H3B H 0.1633 0.2256 0.5901 0.056 Uiso 1 1 calc GR . . .
H3C H 0.1607 0.2954 0.5523 0.056 Uiso 1 1 calc GR . . .
C4 C 0.26494(7) 0.25806(7) 0.56281(6) 0.0247(3) Uani 1 1 d . . . .
C5 C 0.30718(7) 0.21967(7) 0.61377(6) 0.0196(3) Uani 1 1 d . . . .
C6 C 0.30713(7) 0.25680(7) 0.66788(6) 0.0203(3) Uani 1 1 d . . . .
H6 H 0.2856 0.3008 0.6640 0.024 Uiso 1 1 calc R . . .
C7 C 0.33169(6) 0.24368(6) 0.72642(6) 0.0179(3) Uani 1 1 d . . . .
C8 C 0.31377(7) 0.30444(7) 0.77020(6) 0.0211(3) Uani 1 1 d . . . .
C9 C 0.23192(8) 0.31730(8) 0.76997(7) 0.0322(3) Uani 1 1 d . . . .
H9A H 0.2207 0.3560 0.7963 0.048 Uiso 1 1 calc GR . . .
H9B H 0.2070 0.2761 0.7842 0.048 Uiso 1 1 calc GR . . .
H9C H 0.2161 0.3279 0.7292 0.048 Uiso 1 1 calc GR . . .
C10 C 0.35189(9) 0.36952(7) 0.74684(7) 0.0314(3) Uani 1 1 d . . . .
H10A H 0.3449 0.4072 0.7753 0.047 Uiso 1 1 calc GR . . .
H10B H 0.3316 0.3824 0.7080 0.047 Uiso 1 1 calc GR . . .
H10C H 0.4034 0.3603 0.7424 0.047 Uiso 1 1 calc GR . . .
C11 C 0.33509(8) 0.29691(7) 0.83616(6) 0.0256(3) Uani 1 1 d . . . .
H11A H 0.3870 0.2889 0.8391 0.038 Uiso 1 1 calc GR . . .
H11B H 0.3093 0.2580 0.8537 0.038 Uiso 1 1 calc GR . . .
H11C H 0.3227 0.3390 0.8578 0.038 Uiso 1 1 calc GR . . .
C12 C 0.33942(7) 0.11573(7) 0.55690(6) 0.0213(3) Uani 1 1 d . . . .
C13 C 0.28111(8) 0.07024(7) 0.54894(6) 0.0251(3) Uani 1 1 d . . . .
C14 C 0.28335(8) 0.02478(8) 0.50089(7) 0.0334(3) Uani 1 1 d . . . .
H14 H 0.2445 -0.0061 0.4948 0.040 Uiso 1 1 calc R . . .
C15 C 0.34095(9) 0.02383(9) 0.46193(7) 0.0368(4) Uani 1 1 d . . . .
H15 H 0.3411 -0.0070 0.4290 0.044 Uiso 1 1 calc R . . .
C16 C 0.39815(8) 0.06764(8) 0.47088(7) 0.0325(3) Uani 1 1 d . . . .
H16 H 0.4375 0.0665 0.4438 0.039 Uiso 1 1 calc R . . .
C17 C 0.39971(7) 0.11349(7) 0.51851(6) 0.0241(3) Uani 1 1 d . . . .
C18 C 0.46443(7) 0.16041(8) 0.52625(6) 0.0274(3) Uani 1 1 d . . . .
H18 H 0.4626 0.1797 0.5676 0.033 Uiso 1 1 calc R . . .
C19 C 0.46325(10) 0.22052(9) 0.48267(8) 0.0464(4) Uani 1 1 d . . . .
H19A H 0.4623 0.2030 0.4416 0.070 Uiso 1 1 calc GR . . .
H19B H 0.5063 0.2487 0.4885 0.070 Uiso 1 1 calc GR . . .
H19C H 0.4203 0.2485 0.4899 0.070 Uiso 1 1 calc GR . . .
C20 C 0.53608(9) 0.12256(10) 0.51927(9) 0.0453(4) Uani 1 1 d . . . .
H20A H 0.5358 0.0811 0.5441 0.068 Uiso 1 1 calc GR . . .
H20B H 0.5755 0.1527 0.5319 0.068 Uiso 1 1 calc GR . . .
H20C H 0.5429 0.1097 0.4773 0.068 Uiso 1 1 calc GR . . .
C21 C 0.21685(8) 0.07068(8) 0.59131(7) 0.0304(3) Uani 1 1 d . . . .
H21 H 0.2139 0.1175 0.6095 0.036 Uiso 1 1 calc R . . .
C22 C 0.14514(9) 0.05652(10) 0.56051(8) 0.0473(5) Uani 1 1 d . . . .
H22A H 0.1456 0.0101 0.5436 0.071 Uiso 1 1 calc GR . . .
H22B H 0.1377 0.0901 0.5285 0.071 Uiso 1 1 calc GR . . .
H22C H 0.1061 0.0603 0.5897 0.071 Uiso 1 1 calc GR . . .
C23 C 0.22677(9) 0.01935(10) 0.64189(8) 0.0458(4) Uani 1 1 d . . . .
H23A H 0.2306 -0.0271 0.6253 0.069 Uiso 1 1 calc GR . . .
H23B H 0.1854 0.0217 0.6689 0.069 Uiso 1 1 calc GR . . .
H23C H 0.2707 0.0304 0.6640 0.069 Uiso 1 1 calc GR . . .
C24 C 0.38733(7) 0.16559(6) 0.79967(6) 0.0184(3) Uani 1 1 d . . . .
C25 C 0.33726(7) 0.13097(7) 0.83612(6) 0.0220(3) Uani 1 1 d . . . .
C26 C 0.35938(8) 0.10833(7) 0.89221(6) 0.0281(3) Uani 1 1 d . . . .
H26 H 0.3261 0.0849 0.9171 0.034 Uiso 1 1 calc R . . .
C27 C 0.42860(9) 0.11915(8) 0.91253(6) 0.0310(3) Uani 1 1 d . . . .
H27 H 0.4423 0.1047 0.9514 0.037 Uiso 1 1 calc R . . .
C28 C 0.47763(8) 0.15115(8) 0.87564(7) 0.0285(3) Uani 1 1 d . . . .
H28 H 0.5253 0.1580 0.8895 0.034 Uiso 1 1 calc R . . .
C29 C 0.45929(7) 0.17372(7) 0.81865(6) 0.0225(3) Uani 1 1 d . . . .
C30 C 0.25999(7) 0.11730(7) 0.81676(6) 0.0267(3) Uani 1 1 d . . . .
H30 H 0.2513 0.1425 0.7785 0.032 Uiso 1 1 calc R . . .
C32 C 0.20460(8) 0.14228(8) 0.86266(7) 0.0350(4) Uani 1 1 d . . . .
H32A H 0.2128 0.1190 0.9009 0.053 Uiso 1 1 calc GR . . .
H32B H 0.1561 0.1318 0.8483 0.053 Uiso 1 1 calc GR . . .
H32C H 0.2096 0.1920 0.8681 0.053 Uiso 1 1 calc GR . . .
C33 C 0.24821(9) 0.04039(9) 0.80511(8) 0.0398(4) Uani 1 1 d . . . .
H33A H 0.2817 0.0247 0.7742 0.060 Uiso 1 1 calc GR . . .
H33B H 0.1987 0.0328 0.7917 0.060 Uiso 1 1 calc GR . . .
H33C H 0.2567 0.0146 0.8420 0.060 Uiso 1 1 calc GR . . .
C34 C 0.51684(7) 0.20736(8) 0.78024(7) 0.0278(3) Uani 1 1 d . . . .
H34 H 0.4987 0.2085 0.7382 0.033 Uiso 1 1 calc R . . .
C35 C 0.53234(8) 0.28139(8) 0.79930(8) 0.0387(4) Uani 1 1 d . . . .
H35A H 0.5491 0.2819 0.8408 0.058 Uiso 1 1 calc GR . . .
H35B H 0.4883 0.3087 0.7960 0.058 Uiso 1 1 calc GR . . .
H35C H 0.5695 0.3009 0.7733 0.058 Uiso 1 1 calc GR . . .
C36 C 0.58783(8) 0.16696(9) 0.78053(8) 0.0399(4) Uani 1 1 d . . . .
H36A H 0.6100 0.1701 0.8202 0.060 Uiso 1 1 calc GR . . .
H36B H 0.6205 0.1863 0.7506 0.060 Uiso 1 1 calc GR . . .
H36C H 0.5782 0.1187 0.7710 0.060 Uiso 1 1 calc GR . . .
C37 C 0.4397(2) -0.0100(2) 0.7552(2) 0.0468(11) Uani 0.6 1 d . P A 1
H37A H 0.3961 -0.0282 0.7740 0.070 Uiso 0.6 1 calc GR P A 1
H37B H 0.4566 0.0301 0.7777 0.070 Uiso 0.6 1 calc GR P A 1
H37C H 0.4770 -0.0454 0.7552 0.070 Uiso 0.6 1 calc GR P A 1
C38 C 0.3985(3) -0.0459(3) 0.6586(2) 0.0541(12) Uani 0.6 1 d . P A 1
H38A H 0.4374 -0.0796 0.6557 0.081 Uiso 0.6 1 calc GR P A 1
H38B H 0.3834 -0.0321 0.6184 0.081 Uiso 0.6 1 calc GR P A 1
H38C H 0.3576 -0.0663 0.6798 0.081 Uiso 0.6 1 calc GR P A 1
C39 C 0.46550(12) -0.06768(11) 0.89733(9) 0.0578(5) Uani 1 1 d . . . .
H39 H 0.4736 -0.0200 0.9034 0.069 Uiso 1 1 calc R . . .
C40 C 0.39737(11) -0.09436(13) 0.90296(9) 0.0589(6) Uani 1 1 d . . . .
H40 H 0.3583 -0.0651 0.9128 0.071 Uiso 1 1 calc R . . .
C41 C 0.38586(9) -0.16335(13) 0.89429(8) 0.0509(5) Uani 1 1 d . . . .
H41 H 0.3389 -0.1819 0.8988 0.061 Uiso 1 1 calc R . . .
C42 C 0.44229(10) -0.20574(10) 0.87908(8) 0.0468(4) Uani 1 1 d . . . .
H42 H 0.4344 -0.2534 0.8727 0.056 Uiso 1 1 calc R . . .
C43 C 0.51002(9) -0.17861(10) 0.87317(9) 0.0456(4) Uani 1 1 d . . . .
H43 H 0.5490 -0.2076 0.8623 0.055 Uiso 1 1 calc R . . .
C44 C 0.52172(10) -0.11021(10) 0.88282(9) 0.0481(5) Uani 1 1 d . . . .
H44 H 0.5689 -0.0920 0.8795 0.058 Uiso 1 1 calc R . . .
B1 B 0.4912(6) 0.0442(6) 0.6639(3) 0.0361(15) Uani 0.6 1 d D P A 1
H1D H 0.5419(17) 0.0110(17) 0.6659(12) 0.049(17) Uiso 0.6 1 d D P B 1
H1E H 0.5005(13) 0.0954(11) 0.6881(11) 0.031(7) Uiso 0.6 1 d D P C 1
H1F H 0.4748(15) 0.0540(13) 0.6153(9) 0.055(9) Uiso 0.6 1 d D P D 1
C37A C 0.4118(4) -0.0314(3) 0.7383(3) 0.0532(18) Uani 0.4 1 d . P A 2
H37D H 0.3658 -0.0555 0.7337 0.080 Uiso 0.4 1 calc GR P A 2
H37E H 0.4108 -0.0042 0.7751 0.080 Uiso 0.4 1 calc GR P A 2
H37F H 0.4509 -0.0650 0.7405 0.080 Uiso 0.4 1 calc GR P A 2
C38A C 0.4148(4) -0.0362(4) 0.6316(3) 0.0431(16) Uani 0.4 1 d . P A 2
H38D H 0.4518 -0.0721 0.6324 0.065 Uiso 0.4 1 calc GR P A 2
H38E H 0.4208 -0.0081 0.5956 0.065 Uiso 0.4 1 calc GR P A 2
H38F H 0.3671 -0.0575 0.6312 0.065 Uiso 0.4 1 calc GR P A 2
B1A B 0.4953(9) 0.0495(8) 0.6837(5) 0.038(3) Uani 0.4 1 d D P A 2
H1AA H 0.498(2) 0.0786(18) 0.7287(13) 0.043(12) Uiso 0.4 1 d D P E 2
H1AB H 0.4864(19) 0.0878(18) 0.6448(13) 0.026(10) Uiso 0.4 1 d D P F 2
H1AC H 0.548(3) 0.019(3) 0.6760(15) 0.05(2) Uiso 0.4 1 d D P G 2

loop_
_atom_site_aniso_label
_atom_site_aniso_U_11
_atom_site_aniso_U_22
_atom_site_aniso_U_33
_atom_site_aniso_U_23
_atom_site_aniso_U_13
_atom_site_aniso_U_12
Mg1 0.0277(2) 0.0166(2) 0.0186(2) -0.00097(19) -0.00067(18) 0.00354(19)
N1 0.0241(5) 0.0183(5) 0.0166(5) -0.0009(5) 0.0005(4) -0.0009(5)
N2 0.0202(5) 0.0176(5) 0.0167(5) 0.0006(5) 0.0003(4) -0.0004(4)
N3 0.0420(7) 0.0210(6) 0.0396(8) 0.0044(6) 0.0022(6) 0.0081(6)
C1 0.0437(9) 0.0324(8) 0.0223(7) 0.0025(7) -0.0097(7) 0.0034(7)
C2 0.0560(10) 0.0262(7) 0.0250(8) 0.0072(7) -0.0041(7) -0.0033(7)
C3 0.0314(8) 0.0490(10) 0.0324(9) 0.0066(8) -0.0048(7) 0.0097(8)
C4 0.0291(7) 0.0247(7) 0.0204(7) 0.0038(6) -0.0029(5) 0.0024(6)
C5 0.0201(6) 0.0197(6) 0.0190(6) 0.0031(6) 0.0009(5) -0.0032(5)
C6 0.0223(6) 0.0165(6) 0.0221(7) 0.0016(5) -0.0001(5) 0.0022(5)
C7 0.0181(6) 0.0163(6) 0.0195(6) -0.0011(5) 0.0022(5) -0.0021(5)
C8 0.0248(7) 0.0180(6) 0.0205(7) -0.0027(5) 0.0005(5) 0.0024(6)
C9 0.0288(8) 0.0389(8) 0.0289(8) -0.0072(7) 0.0018(6) 0.0097(7)
C10 0.0473(9) 0.0185(6) 0.0285(8) -0.0023(6) -0.0004(7) -0.0029(7)
C11 0.0334(7) 0.0211(7) 0.0223(7) -0.0054(6) -0.0003(6) 0.0039(6)
C12 0.0281(7) 0.0193(6) 0.0167(6) 0.0000(6) -0.0029(5) 0.0018(6)
C13 0.0299(7) 0.0214(6) 0.0239(7) -0.0009(6) -0.0033(6) -0.0009(6)
C14 0.0365(8) 0.0293(8) 0.0344(8) -0.0087(7) -0.0055(7) -0.0040(7)
C15 0.0451(9) 0.0372(9) 0.0280(8) -0.0154(7) -0.0044(7) 0.0049(8)
C16 0.0371(8) 0.0375(8) 0.0230(7) -0.0063(7) 0.0025(6) 0.0047(7)
C17 0.0300(7) 0.0246(7) 0.0177(6) 0.0012(6) -0.0004(5) 0.0029(6)
C18 0.0294(7) 0.0315(7) 0.0214(7) 0.0011(6) 0.0036(6) -0.0022(6)
C19 0.0424(9) 0.0479(10) 0.0490(11) 0.0190(9) 0.0015(8) -0.0086(8)
C20 0.0312(8) 0.0497(10) 0.0549(11) 0.0028(9) 0.0048(8) 0.0007(8)
C21 0.0308(7) 0.0266(7) 0.0338(8) -0.0052(7) 0.0021(6) -0.0071(6)
C22 0.0323(9) 0.0587(12) 0.0509(11) -0.0039(10) -0.0008(8) -0.0045(8)
C23 0.0411(9) 0.0564(11) 0.0400(10) 0.0088(9) 0.0053(8) -0.0087(9)
C24 0.0235(6) 0.0148(6) 0.0170(6) -0.0023(5) -0.0008(5) 0.0030(5)
C25 0.0272(7) 0.0185(6) 0.0203(7) -0.0007(5) 0.0016(5) 0.0011(6)
C26 0.0375(8) 0.0251(7) 0.0218(7) 0.0035(6) 0.0036(6) 0.0010(7)
C27 0.0452(9) 0.0285(7) 0.0192(7) 0.0017(6) -0.0069(6) 0.0080(7)
C28 0.0299(7) 0.0281(7) 0.0276(8) -0.0046(6) -0.0093(6) 0.0050(6)
C29 0.0259(7) 0.0186(6) 0.0231(7) -0.0035(6) -0.0016(5) 0.0022(6)
C30 0.0271(7) 0.0290(7) 0.0241(7) 0.0045(6) 0.0030(6) -0.0046(6)
C32 0.0315(8) 0.0326(8) 0.0410(9) 0.0016(8) 0.0085(7) -0.0026(7)
C33 0.0388(9) 0.0384(9) 0.0422(10) -0.0093(8) 0.0048(7) -0.0105(8)
C34 0.0224(7) 0.0311(7) 0.0300(8) -0.0019(7) -0.0021(6) -0.0022(6)
C35 0.0268(8) 0.0306(8) 0.0589(11) -0.0016(8) 0.0020(7) -0.0051(7)
C36 0.0278(8) 0.0424(9) 0.0494(10) -0.0079(8) 0.0032(7) 0.0021(7)
C37 0.063(3) 0.042(2) 0.036(2) 0.0168(18) 0.0071(18) 0.023(2)
C38 0.068(3) 0.0228(17) 0.071(4) -0.011(2) -0.017(3) 0.011(2)
C39 0.0677(14) 0.0440(11) 0.0617(13) -0.0054(10) -0.0002(11) 0.0123(10)
C40 0.0515(12) 0.0834(16) 0.0419(11) -0.0042(11) 0.0039(9) 0.0321(12)
C41 0.0311(9) 0.0901(16) 0.0316(9) 0.0097(10) 0.0003(7) -0.0040(10)
C42 0.0472(10) 0.0470(10) 0.0461(11) 0.0043(9) -0.0035(8) -0.0048(9)
C43 0.0368(9) 0.0445(10) 0.0556(11) 0.0004(9) 0.0040(8) 0.0083(8)
C44 0.0416(10) 0.0457(10) 0.0570(12) 0.0024(10) 0.0031(9) -0.0033(9)
B1 0.040(3) 0.028(3) 0.040(4) -0.006(3) 0.002(3) 0.014(2)
C37A 0.078(5) 0.034(3) 0.048(4) 0.013(3) 0.023(3) 0.024(3)
C38A 0.049(3) 0.030(3) 0.050(4) -0.021(3) -0.007(3) 0.006(3)
B1A 0.034(3) 0.024(3) 0.057(7) -0.014(6) -0.006(6) 0.000(2)

loop_
_atom_type_symbol
_atom_type_description
_atom_type_scat_dispersion_real
_atom_type_scat_dispersion_imag
_atom_type_scat_source
C C 0.0033 0.0016 'International Tables Vol C Tables 4.2.6.8 and 6.1.1.4'
H H 0.0000 0.0000 'International Tables Vol C Tables 4.2.6.8 and 6.1.1.4'
B B 0.0013 0.0007 'International Tables Vol C Tables 4.2.6.8 and 6.1.1.4'
Mg Mg 0.0486 0.0363 'International Tables Vol C Tables 4.2.6.8 and 6.1.1.4'
N N 0.0061 0.0033 'International Tables Vol C Tables 4.2.6.8 and 6.1.1.4'

loop_
_geom_angle_atom_site_label_1
_geom_angle_atom_site_label_2
_geom_angle_atom_site_label_3
_geom_angle
N1 Mg1 N3 129.59(5)
N1 Mg1 H1E 129.6(8)
N1 Mg1 H1F 94.2(5)
N1 Mg1 H1AA 153.4(10)
N1 Mg1 H1AB 104.7(8)
N2 Mg1 N1 96.11(5)
N2 Mg1 N3 129.15(5)
N2 Mg1 H1E 106.5(6)
N2 Mg1 H1F 154.2(7)
N2 Mg1 H1AA 94.1(7)
N2 Mg1 H1AB 131.1(12)
N3 Mg1 H1E 63.9(7)
N3 Mg1 H1F 55.8(6)
N3 Mg1 H1AA 56.1(9)
N3 Mg1 H1AB 64.4(10)
H1E Mg1 H1F 49.9(9)
H1AA Mg1 H1AB 51.3(13)
C5 N1 Mg1 122.83(9)
C5 N1 C12 125.48(11)
C12 N1 Mg1 111.46(8)
C7 N2 Mg1 122.68(9)
C7 N2 C24 124.83(11)
C24 N2 Mg1 112.41(8)
C37 N3 Mg1 115.67(18)
C38 N3 Mg1 128.3(2)
C38 N3 C37 108.8(3)
C38 N3 B1 114.1(4)
B1 N3 Mg1 76.6(4)
B1 N3 C37 107.4(3)
C37A N3 Mg1 130.0(3)
C37A N3 C38A 105.8(4)
C37A N3 B1A 119.2(6)
C38A N3 Mg1 115.1(3)
B1A N3 Mg1 75.9(6)
B1A N3 C38A 106.3(5)
H1A C1 H1B 109.5
H1A C1 H1C 109.5
H1B C1 H1C 109.5
C4 C1 H1A 109.5
C4 C1 H1B 109.5
C4 C1 H1C 109.5
H2A C2 H2B 109.5
H2A C2 H2C 109.5
H2B C2 H2C 109.5
C4 C2 H2A 109.5
C4 C2 H2B 109.5
C4 C2 H2C 109.5
H3A C3 H3B 109.5
H3A C3 H3C 109.5
H3B C3 H3C 109.5
C4 C3 H3A 109.5
C4 C3 H3B 109.5
C4 C3 H3C 109.5
C1 C4 C2 106.26(12)
C1 C4 C3 106.10(12)
C1 C4 C5 117.99(11)
C2 C4 C5 108.45(11)
C3 C4 C2 108.61(13)
C3 C4 C5 109.10(11)
N1 C5 C4 126.14(12)
N1 C5 C6 121.61(12)
C6 C5 C4 112.25(11)
C5 C6 H6 112.6
C5 C6 C7 134.79(12)
C7 C6 H6 112.6
N2 C7 C6 121.59(11)
N2 C7 C8 126.43(11)
C6 C7 C8 111.97(11)
C9 C8 C7 109.22(11)
C9 C8 C10 108.61(12)
C10 C8 C7 108.02(11)
C11 C8 C7 118.21(11)
C11 C8 C9 105.88(11)
C11 C8 C10 106.58(11)
C8 C9 H9A 109.5
C8 C9 H9B 109.5
C8 C9 H9C 109.5
H9A C9 H9B 109.5
H9A C9 H9C 109.5
H9B C9 H9C 109.5
C8 C10 H10A 109.5
C8 C10 H10B 109.5
C8 C10 H10C 109.5
H10A C10 H10B 109.5
H10A C10 H10C 109.5
H10B C10 H10C 109.5
C8 C11 H11A 109.5
C8 C11 H11B 109.5
C8 C11 H11C 109.5
H11A C11 H11B 109.5
H11A C11 H11C 109.5
H11B C11 H11C 109.5
C13 C12 N1 119.17(12)
C13 C12 C17 120.90(12)
C17 C12 N1 119.57(12)
C12 C13 C21 121.33(12)
C14 C13 C12 118.23(13)
C14 C13 C21 120.44(13)
C13 C14 H14 119.4
C15 C14 C13 121.25(14)
C15 C14 H14 119.4
C14 C15 H15 120.0
C16 C15 C14 119.91(14)
C16 C15 H15 120.0
C15 C16 H16 119.2
C15 C16 C17 121.64(14)
C17 C16 H16 119.2
C12 C17 C18 122.69(12)
C16 C17 C12 118.00(13)
C16 C17 C18 119.28(13)
C17 C18 H18 107.7
C17 C18 C19 112.15(12)
C17 C18 C20 112.85(13)
C19 C18 H18 107.7
C19 C18 C20 108.47(13)
C20 C18 H18 107.7
C18 C19 H19A 109.5
C18 C19 H19B 109.5
C18 C19 H19C 109.5
H19A C19 H19B 109.5
H19A C19 H19C 109.5
H19B C19 H19C 109.5
C18 C20 H20A 109.5
C18 C20 H20B 109.5
C18 C20 H20C 109.5
H20A C20 H20B 109.5
H20A C20 H20C 109.5
H20B C20 H20C 109.5
C13 C21 H21 107.5
C13 C21 C22 113.76(13)
C22 C21 H21 107.5
C23 C21 C13 111.33(13)
C23 C21 H21 107.5
C23 C21 C22 108.87(13)
C21 C22 H22A 109.5
C21 C22 H22B 109.5
C21 C22 H22C 109.5
H22A C22 H22B 109.5
H22A C22 H22C 109.5
H22B C22 H22C 109.5
C21 C23 H23A 109.5
C21 C23 H23B 109.5
C21 C23 H23C 109.5
H23A C23 H23B 109.5
H23A C23 H23C 109.5
H23B C23 H23C 109.5
C25 C24 N2 119.74(11)
C25 C24 C29 120.35(12)
C29 C24 N2 119.55(11)
C24 C25 C30 122.81(12)
C26 C25 C24 118.53(13)
C26 C25 C30 118.65(12)
C25 C26 H26 119.2
C27 C26 C25 121.59(13)
C27 C26 H26 119.2
C26 C27 H27 120.4
C28 C27 C26 119.21(13)
C28 C27 H27 120.4
C27 C28 H28 119.0
C27 C28 C29 121.97(13)
C29 C28 H28 119.0
C24 C29 C34 123.01(12)
C28 C29 C24 118.19(13)
C28 C29 C34 118.78(13)
C25 C30 H30 108.0
C25 C30 C32 112.81(12)
C25 C30 C33 110.66(12)
C32 C30 H30 108.0
C32 C30 C33 109.08(12)
C33 C30 H30 108.0
C30 C32 H32A 109.5
C30 C32 H32B 109.5
C30 C32 H32C 109.5
H32A C32 H32B 109.5
H32A C32 H32C 109.5
H32B C32 H32C 109.5
C30 C33 H33A 109.5
C30 C33 H33B 109.5
C30 C33 H33C 109.5
H33A C33 H33B 109.5
H33A C33 H33C 109.5
H33B C33 H33C 109.5
C29 C34 H34 107.7
C29 C34 C35 112.36(12)
C29 C34 C36 112.45(13)
C35 C34 H34 107.7
C35 C34 C36 108.60(12)
C36 C34 H34 107.7
C34 C35 H35A 109.5
C34 C35 H35B 109.5
C34 C35 H35C 109.5
H35A C35 H35B 109.5
H35A C35 H35C 109.5
H35B C35 H35C 109.5
C34 C36 H36A 109.5
C34 C36 H36B 109.5
C34 C36 H36C 109.5
H36A C36 H36B 109.5
H36A C36 H36C 109.5
H36B C36 H36C 109.5
N3 C37 H37A 109.5
N3 C37 H37B 109.5
N3 C37 H37C 109.5
H37A C37 H37B 109.5
H37A C37 H37C 109.5
H37B C37 H37C 109.5
N3 C38 H38A 109.5
N3 C38 H38B 109.5
N3 C38 H38C 109.5
H38A C38 H38B 109.5
H38A C38 H38C 109.5
H38B C38 H38C 109.5
C40 C39 H39 120.1
C44 C39 H39 120.1
C44 C39 C40 119.7(2)
C39 C40 H40 120.0
C41 C40 C39 119.99(18)
C41 C40 H40 120.0
C40 C41 H41 119.9
C40 C41 C42 120.11(18)
C42 C41 H41 119.9
C41 C42 H42 120.2
C43 C42 C41 119.51(19)
C43 C42 H42 120.2
C42 C43 H43 119.8
C44 C43 C42 120.40(17)
C44 C43 H43 119.8
C39 C44 H44 119.9
C43 C44 C39 120.25(18)
C43 C44 H44 119.9
N3 B1 H1D 116(2)
N3 B1 H1E 107.8(16)
N3 B1 H1F 102.0(17)
H1D B1 H1E 110.4(11)
H1D B1 H1F 110.4(11)
H1E B1 H1F 110.1(11)
N3 C37A H37D 109.5
N3 C37A H37E 109.5
N3 C37A H37F 109.5
H37D C37A H37E 109.5
H37D C37A H37F 109.5
H37E C37A H37F 109.5
N3 C38A H38D 109.5
N3 C38A H38E 109.5
N3 C38A H38F 109.5
H38D C38A H38E 109.5
H38D C38A H38F 109.5
H38E C38A H38F 109.5
N3 B1A H1AA 101(2)
N3 B1A H1AB 105(2)
N3 B1A H1AC 120(4)
H1AA B1A H1AB 110.1(16)
H1AA B1A H1AC 110.2(17)
H1AB B1A H1AC 110.2(17)

loop_
_geom_bond_atom_site_label_1
_geom_bond_atom_site_label_2
_geom_bond_distance
Mg1 N1 2.0350(12)
Mg1 N2 2.0341(11)
Mg1 N3 2.0886(13)
Mg1 H1E 2.03(2)
Mg1 H1F 2.37(2)
Mg1 H1AA 2.35(3)
Mg1 H1AB 1.94(3)
N1 C5 1.3342(17)
N1 C12 1.4386(16)
N2 C7 1.3381(16)
N2 C24 1.4418(16)
N3 C37 1.553(4)
N3 C38 1.395(5)
N3 B1 1.538(12)
N3 C37A 1.384(7)
N3 C38A 1.611(7)
N3 B1A 1.546(18)
C1 H1A 0.9800
C1 H1B 0.9800
C1 H1C 0.9800
C1 C4 1.536(2)
C2 H2A 0.9800
C2 H2B 0.9800
C2 H2C 0.9800
C2 C4 1.545(2)
C3 H3A 0.9800
C3 H3B 0.9800
C3 H3C 0.9800
C3 C4 1.541(2)
C4 C5 1.5741(18)
C5 C6 1.4106(18)
C6 H6 0.9500
C6 C7 1.4111(18)
C7 C8 1.5722(17)
C8 C9 1.5434(19)
C8 C10 1.5434(19)
C8 C11 1.5359(19)
C9 H9A 0.9800
C9 H9B 0.9800
C9 H9C 0.9800
C10 H10A 0.9800
C10 H10B 0.9800
C10 H10C 0.9800
C11 H11A 0.9800
C11 H11B 0.9800
C11 H11C 0.9800
C12 C13 1.4119(19)
C12 C17 1.4137(19)
C13 C14 1.394(2)
C13 C21 1.526(2)
C14 H14 0.9500
C14 C15 1.382(2)
C15 H15 0.9500
C15 C16 1.379(2)
C16 H16 0.9500
C16 C17 1.391(2)
C17 C18 1.521(2)
C18 H18 1.0000
C18 C19 1.524(2)
C18 C20 1.531(2)
C19 H19A 0.9800
C19 H19B 0.9800
C19 H19C 0.9800
C20 H20A 0.9800
C20 H20B 0.9800
C20 H20C 0.9800
C21 H21 1.0000
C21 C22 1.527(2)
C21 C23 1.522(2)
C22 H22A 0.9800
C22 H22B 0.9800
C22 H22C 0.9800
C23 H23A 0.9800
C23 H23B 0.9800
C23 H23C 0.9800
C24 C25 1.4101(19)
C24 C29 1.4136(18)
C25 C26 1.3930(19)
C25 C30 1.5250(19)
C26 H26 0.9500
C26 C27 1.382(2)
C27 H27 0.9500
C27 C28 1.379(2)
C28 H28 0.9500
C28 C29 1.3917(19)
C29 C34 1.522(2)
C30 H30 1.0000
C30 C32 1.534(2)
C30 C33 1.536(2)
C32 H32A 0.9800
C32 H32B 0.9800
C32 H32C 0.9800
C33 H33A 0.9800
C33 H33B 0.9800
C33 H33C 0.9800
C34 H34 1.0000
C34 C35 1.531(2)
C34 C36 1.537(2)
C35 H35A 0.9800
C35 H35B 0.9800
C35 H35C 0.9800
C36 H36A 0.9800
C36 H36B 0.9800
C36 H36C 0.9800
C37 H37A 0.9800
C37 H37B 0.9800
C37 H37C 0.9800
C38 H38A 0.9800
C38 H38B 0.9800
C38 H38C 0.9800
C39 H39 0.9500
C39 C40 1.376(3)
C39 C44 1.373(3)
C40 H40 0.9500
C40 C41 1.374(3)
C41 H41 0.9500
C41 C42 1.378(3)
C42 H42 0.9500
C42 C43 1.373(2)
C43 H43 0.9500
C43 C44 1.367(3)
C44 H44 0.9500
B1 H1D 1.145(19)
B1 H1E 1.147(19)
B1 H1F 1.147(19)
C37A H37D 0.9800
C37A H37E 0.9800
C37A H37F 0.9800
C38A H38D 0.9800
C38A H38E 0.9800
C38A H38F 0.9800
B1A H1AA 1.16(3)
B1A H1AB 1.16(3)
B1A H1AC 1.16(3)

loop_
_geom_torsion_atom_site_label_1
_geom_torsion_atom_site_label_2
_geom_torsion_atom_site_label_3
_geom_torsion_atom_site_label_4
_geom_torsion
Mg1 N1 C5 C4 -179.85(10)
Mg1 N1 C5 C6 1.02(17)
Mg1 N1 C12 C13 91.30(12)
Mg1 N1 C12 C17 -81.79(13)
Mg1 N2 C7 C6 3.19(16)
Mg1 N2 C7 C8 -175.17(9)
Mg1 N2 C24 C25 -92.82(12)
Mg1 N2 C24 C29 80.30(13)
N1 C5 C6 C7 -6.3(2)
N1 C12 C13 C14 -175.34(12)
N1 C12 C13 C21 5.03(19)
N1 C12 C17 C16 176.27(12)
N1 C12 C17 C18 -5.65(19)
N2 C7 C8 C9 -124.36(14)
N2 C7 C8 C10 117.68(14)
N2 C7 C8 C11 -3.32(19)
N2 C24 C25 C26 176.37(12)
N2 C24 C25 C30 -3.66(19)
N2 C24 C29 C28 -177.64(12)
N2 C24 C29 C34 3.79(19)
C1 C4 C5 N1 1.2(2)
C1 C4 C5 C6 -179.61(12)
C2 C4 C5 N1 -119.57(14)
C2 C4 C5 C6 59.62(15)
C3 C4 C5 N1 122.30(14)
C3 C4 C5 C6 -58.51(15)
C4 C5 C6 C7 174.52(14)
C5 N1 C12 C13 -83.41(16)
C5 N1 C12 C17 103.49(15)
C5 C6 C7 N2 3.8(2)
C5 C6 C7 C8 -177.60(14)
C6 C7 C8 C9 57.15(14)
C6 C7 C8 C10 -60.81(14)
C6 C7 C8 C11 178.19(12)
C7 N2 C24 C25 83.84(16)
C7 N2 C24 C29 -103.03(14)
C12 N1 C5 C4 -5.7(2)
C12 N1 C5 C6 175.17(12)
C12 C13 C14 C15 0.1(2)
C12 C13 C21 C22 143.97(14)
C12 C13 C21 C23 -92.57(16)
C12 C17 C18 C19 -101.12(16)
C12 C17 C18 C20 136.01(15)
C13 C12 C17 C16 3.3(2)
C13 C12 C17 C18 -178.62(13)
C13 C14 C15 C16 1.1(2)
C14 C13 C21 C22 -35.7(2)
C14 C13 C21 C23 87.81(17)
C14 C15 C16 C17 -0.1(2)
C15 C16 C17 C12 -2.1(2)
C15 C16 C17 C18 179.77(14)
C16 C17 C18 C19 76.94(17)
C16 C17 C18 C20 -45.93(18)
C17 C12 C13 C14 -2.3(2)
C17 C12 C13 C21 178.03(13)
C21 C13 C14 C15 179.75(15)
C24 N2 C7 C6 -173.15(12)
C24 N2 C7 C8 8.49(19)
C24 C25 C26 C27 0.1(2)
C24 C25 C30 C32 -127.31(14)
C24 C25 C30 C33 110.17(15)
C24 C29 C34 C35 101.93(16)
C24 C29 C34 C36 -135.17(14)
C25 C24 C29 C28 -4.56(19)
C25 C24 C29 C34 176.87(12)
C25 C26 C27 C28 -2.1(2)
C26 C25 C30 C32 52.65(17)
C26 C25 C30 C33 -69.87(17)
C26 C27 C28 C29 0.8(2)
C27 C28 C29 C24 2.5(2)
C27 C28 C29 C34 -178.85(13)
C28 C29 C34 C35 -76.63(17)
C28 C29 C34 C36 46.27(18)
C29 C24 C25 C26 3.30(19)
C29 C24 C25 C30 -176.73(12)
C30 C25 C26 C27 -179.88(13)
C39 C40 C41 C42 -1.0(3)
C40 C39 C44 C43 0.9(3)
C40 C41 C42 C43 0.5(3)
C41 C42 C43 C44 0.6(3)
C42 C43 C44 C39 -1.3(3)
C44 C39 C40 C41 0.2(3)
